data_4069102
loop_
_publ_author_name
'Shima, Takanori'
'Hou, Zhaomin'

_publ_section_title
;
 Rare Earth/d-Transition Metal Heteromultimetallic Polyhydride Complexes
 Based on Half-Sandwich Rare Earth Moieties
;
_journal_issue 7
_journal_name_full Organometallics
_journal_page_first 2244
_journal_paper_doi 10.1021/om900024q
_journal_volume 28
_journal_year 2009
_chemical_formula_sum 'C52 H91 Ru4 Si Y'
_chemical_formula_weight 1237.53
_chemical_name_systematic
; 
 ? 
;
_space_group_IT_number 14
_symmetry_space_group_name_Hall '-P 2yn'
_symmetry_space_group_name_H-M 'P 1 21/n 1'
_atom_sites_solution_hydrogens geom
_atom_sites_solution_primary direct
_atom_sites_solution_secondary difmap
_audit_creation_method SHELXL-97
_cell_angle_alpha 90.00
_cell_angle_beta 102.4250(10)
_cell_angle_gamma 90.00
_cell_formula_units_Z 4
_cell_length_a 14.4518(10)
_cell_length_b 19.9079(13)
_cell_length_c 18.7401(12)
_cell_measurement_temperature 163(2)
_cell_volume 5265.3(6)
_computing_structure_refinement 'SHELXL-97 (Sheldrick, 1997)'
_computing_structure_solution 'SHELXS-97 (Sheldrick, 1990)'
_diffrn_ambient_temperature 163(2)
_diffrn_measured_fraction_theta_full 0.958
_diffrn_measured_fraction_theta_max 0.958
_diffrn_radiation_monochromator graphite
_diffrn_radiation_source 'fine-focus sealed tube'
_diffrn_radiation_type MoK\a
_diffrn_radiation_wavelength 0.71073
_diffrn_reflns_av_R_equivalents 0.0212
_diffrn_reflns_av_sigmaI/netI 0.0254
_diffrn_reflns_limit_h_max 12
_diffrn_reflns_limit_h_min -18
_diffrn_reflns_limit_k_max 24
_diffrn_reflns_limit_k_min -25
_diffrn_reflns_limit_l_max 23
_diffrn_reflns_limit_l_min -24
_diffrn_reflns_number 31372
_diffrn_reflns_theta_full 27.53
_diffrn_reflns_theta_max 27.53
_diffrn_reflns_theta_min 1.51
_exptl_absorpt_coefficient_mu 2.266
_exptl_absorpt_correction_T_max 0.8051
_exptl_absorpt_correction_T_min 0.5497
_exptl_absorpt_correction_type empirical
_exptl_crystal_colour black
_exptl_crystal_density_diffrn 1.561
_exptl_crystal_density_method 'not measured'
_exptl_crystal_description block
_exptl_crystal_F_000 2528
_exptl_crystal_size_max 0.30
_exptl_crystal_size_mid 0.10
_exptl_crystal_size_min 0.10
_refine_diff_density_max 0.660
_refine_diff_density_min -0.489
_refine_diff_density_rms 0.079
_refine_ls_extinction_method none
_refine_ls_goodness_of_fit_ref 0.975
_refine_ls_hydrogen_treatment mixed
_refine_ls_matrix_type full
_refine_ls_number_parameters 590
_refine_ls_number_reflns 11621
_refine_ls_number_restraints 12
_refine_ls_restrained_S_all 0.975
_refine_ls_R_factor_all 0.0293
_refine_ls_R_factor_gt 0.0219
_refine_ls_shift/su_max 0.003
_refine_ls_shift/su_mean 0.000
_refine_ls_structure_factor_coef Fsqd
_refine_ls_weighting_details 'calc w=1/[\s^2^(Fo^2^)+(0.0327P)^2^+0.0000P] where P=(Fo^2^+2Fc^2^)/3'
_refine_ls_weighting_scheme calc
_refine_ls_wR_factor_gt 0.0509
_refine_ls_wR_factor_ref 0.0523
_reflns_number_gt 9813
_reflns_number_total 11621
_reflns_threshold_expression >2sigma(I)
_cod_data_source_file om900024q_si_002.cif
_cod_data_source_block complex4a
_cod_original_sg_symbol_H-M P2(1)/n
_cod_database_code 4069102

loop_
_symmetry_equiv_pos_as_xyz
'x, y, z'
'-x+1/2, y+1/2, -z+1/2'
'-x, -y, -z'
'x-1/2, -y-1/2, z-1/2'

loop_
_atom_site_label
_atom_site_type_symbol
_atom_site_fract_x
_atom_site_fract_y
_atom_site_fract_z
_atom_site_U_iso_or_equiv
_atom_site_adp_type
_atom_site_occupancy
_atom_site_symmetry_multiplicity
_atom_site_calc_flag
_atom_site_refinement_flags
Y1 Y 1.003197(14) 0.229450(10) 0.714406(11) 0.01869(5) Uani 1 1 d D
Ru1 Ru 1.197343(11) 0.208088(8) 0.697473(9) 0.01979(4) Uani 1 1 d D
Ru2 Ru 0.932729(11) 0.119377(8) 0.812853(9) 0.01843(4) Uani 1 1 d .
Ru3 Ru 0.879804(11) 0.100620(8) 0.648140(9) 0.01807(4) Uani 1 1 d .
Ru4 Ru 0.737280(11) 0.129306(8) 0.731921(9) 0.01897(4) Uani 1 1 d .
Si1 Si 0.96477(6) 0.36497(3) 0.55932(4) 0.03550(16) Uani 1 1 d .
C1 C 0.96228(15) 0.35048(10) 0.65717(12) 0.0246(5) Uani 1 1 d .
C2 C 0.87963(15) 0.32790(10) 0.68100(12) 0.0247(5) Uani 1 1 d .
C3 C 0.89927(15) 0.32621(10) 0.75785(12) 0.0246(5) Uani 1 1 d .
C4 C 0.99450(16) 0.34714(11) 0.78323(12) 0.0266(5) Uani 1 1 d .
C5 C 1.03204(15) 0.36372(10) 0.72217(13) 0.0259(5) Uani 1 1 d .
C6 C 0.78407(16) 0.31254(12) 0.63305(13) 0.0342(5) Uani 1 1 d .
H6A H 0.7585 0.2716 0.6504 0.051 Uiso 1 1 calc R
H6B H 0.7908 0.3060 0.5826 0.051 Uiso 1 1 calc R
H6C H 0.7408 0.3501 0.6350 0.051 Uiso 1 1 calc R
C7 C 0.82910(17) 0.31305(12) 0.80456(14) 0.0345(6) Uani 1 1 d .
H7A H 0.7888 0.3527 0.8044 0.052 Uiso 1 1 calc R
H7B H 0.8629 0.3035 0.8547 0.052 Uiso 1 1 calc R
H7C H 0.7897 0.2744 0.7852 0.052 Uiso 1 1 calc R
C8 C 1.0446(2) 0.35496(12) 0.86211(13) 0.0397(6) Uani 1 1 d .
H8A H 1.1054 0.3313 0.8705 0.059 Uiso 1 1 calc R
H8B H 1.0053 0.3360 0.8937 0.059 Uiso 1 1 calc R
H8C H 1.0557 0.4027 0.8734 0.059 Uiso 1 1 calc R
C9 C 1.12787(18) 0.39616(12) 0.72797(16) 0.0400(6) Uani 1 1 d .
H9A H 1.1197 0.4445 0.7188 0.060 Uiso 1 1 calc R
H9B H 1.1595 0.3762 0.6918 0.060 Uiso 1 1 calc R
H9C H 1.1666 0.3889 0.7771 0.060 Uiso 1 1 calc R
C10 C 1.0805(3) 0.3948(2) 0.5448(2) 0.0996(16) Uani 1 1 d .
H10A H 1.0964 0.4377 0.5701 0.149 Uiso 1 1 calc R
H10B H 1.0770 0.4008 0.4924 0.149 Uiso 1 1 calc R
H10C H 1.1295 0.3616 0.5643 0.149 Uiso 1 1 calc R
C11 C 0.8734(2) 0.42720(15) 0.51613(14) 0.0568(9) Uani 1 1 d .
H11A H 0.8949 0.4726 0.5318 0.085 Uiso 1 1 calc R
H11B H 0.8137 0.4178 0.5310 0.085 Uiso 1 1 calc R
H11C H 0.8635 0.4239 0.4628 0.085 Uiso 1 1 calc R
C12 C 0.9414(3) 0.28486(15) 0.50648(16) 0.0743(12) Uani 1 1 d .
H12A H 0.9549 0.2912 0.4579 0.111 Uiso 1 1 calc R
H12B H 0.8748 0.2721 0.5015 0.111 Uiso 1 1 calc R
H12C H 0.9822 0.2493 0.5323 0.111 Uiso 1 1 calc R
C13 C 1.32063(15) 0.25959(12) 0.66489(13) 0.0292(5) Uani 1 1 d .
C14 C 1.29578(16) 0.20029(12) 0.62167(13) 0.0289(5) Uani 1 1 d .
C15 C 1.31144(15) 0.14399(12) 0.66968(13) 0.0278(5) Uani 1 1 d .
C16 C 1.34451(15) 0.16821(12) 0.74257(12) 0.0275(5) Uani 1 1 d .
C17 C 1.34955(15) 0.23952(12) 0.73942(13) 0.0281(5) Uani 1 1 d .
C18 C 1.32734(19) 0.32936(13) 0.63626(16) 0.0426(6) Uani 1 1 d .
H18A H 1.3100 0.3619 0.6704 0.064 Uiso 1 1 calc R
H18B H 1.2841 0.3338 0.5885 0.064 Uiso 1 1 calc R
H18C H 1.3924 0.3379 0.6312 0.064 Uiso 1 1 calc R
C19 C 1.26789(18) 0.19766(15) 0.53947(13) 0.0410(6) Uani 1 1 d .
H19A H 1.3249 0.1941 0.5194 0.062 Uiso 1 1 calc R
H19B H 1.2333 0.2387 0.5211 0.062 Uiso 1 1 calc R
H19C H 1.2273 0.1585 0.5244 0.062 Uiso 1 1 calc R
C20 C 1.30712(18) 0.07163(13) 0.64667(15) 0.0397(6) Uani 1 1 d .
H20A H 1.2565 0.0657 0.6031 0.060 Uiso 1 1 calc R
H20B H 1.2942 0.0435 0.6863 0.060 Uiso 1 1 calc R
H20C H 1.3678 0.0585 0.6356 0.060 Uiso 1 1 calc R
C21 C 1.37718(18) 0.12563(14) 0.80926(14) 0.0394(6) Uani 1 1 d .
H21A H 1.4443 0.1146 0.8142 0.059 Uiso 1 1 calc R
H21B H 1.3399 0.0841 0.8046 0.059 Uiso 1 1 calc R
H21C H 1.3687 0.1504 0.8526 0.059 Uiso 1 1 calc R
C22 C 1.38437(18) 0.28581(14) 0.80289(15) 0.0430(7) Uani 1 1 d .
H22A H 1.3671 0.2675 0.8468 0.064 Uiso 1 1 calc R
H22B H 1.3553 0.3302 0.7921 0.064 Uiso 1 1 calc R
H22C H 1.4534 0.2900 0.8112 0.064 Uiso 1 1 calc R
C23 C 0.63399(15) 0.16239(12) 0.79357(12) 0.0273(5) Uani 1 1 d .
C24 C 0.61089(15) 0.19146(11) 0.72191(13) 0.0268(5) Uani 1 1 d .
C25 C 0.59099(15) 0.13847(12) 0.66944(12) 0.0266(5) Uani 1 1 d .
C26 C 0.60302(15) 0.07658(11) 0.70808(13) 0.0272(5) Uani 1 1 d .
C27 C 0.62939(15) 0.09138(12) 0.78489(13) 0.0279(5) Uani 1 1 d .
C28 C 0.65084(18) 0.20037(14) 0.86432(14) 0.0391(6) Uani 1 1 d .
H28A H 0.5909 0.2051 0.8803 0.059 Uiso 1 1 calc R
H28B H 0.6762 0.2450 0.8574 0.059 Uiso 1 1 calc R
H28C H 0.6964 0.1758 0.9015 0.059 Uiso 1 1 calc R
C29 C 0.59051(16) 0.26427(12) 0.70476(15) 0.0348(6) Uani 1 1 d .
H29A H 0.5232 0.2732 0.7022 0.052 Uiso 1 1 calc R
H29B H 0.6060 0.2751 0.6577 0.052 Uiso 1 1 calc R
H29C H 0.6290 0.2920 0.7432 0.052 Uiso 1 1 calc R
C30 C 0.55367(17) 0.14863(14) 0.58853(13) 0.0380(6) Uani 1 1 d .
H30A H 0.5563 0.1060 0.5629 0.057 Uiso 1 1 calc R
H30B H 0.5925 0.1822 0.5703 0.057 Uiso 1 1 calc R
H30C H 0.4879 0.1643 0.5799 0.057 Uiso 1 1 calc R
C31 C 0.57451(18) 0.00775(12) 0.67978(15) 0.0401(6) Uani 1 1 d .
H31A H 0.5190 -0.0069 0.6979 0.060 Uiso 1 1 calc R
H31B H 0.6270 -0.0236 0.6967 0.060 Uiso 1 1 calc R
H31C H 0.5589 0.0086 0.6262 0.060 Uiso 1 1 calc R
C32 C 0.63220(18) 0.03883(14) 0.84261(14) 0.0413(6) Uani 1 1 d .
H32A H 0.6583 0.0583 0.8908 0.062 Uiso 1 1 calc R
H32B H 0.6723 0.0014 0.8337 0.062 Uiso 1 1 calc R
H32C H 0.5679 0.0224 0.8411 0.062 Uiso 1 1 calc R
C33 C 1.06441(16) 0.12215(11) 0.89784(11) 0.0262(5) Uani 1 1 d .
C34 C 1.05834(16) 0.05661(11) 0.86690(12) 0.0273(5) Uani 1 1 d .
C35 C 0.97529(16) 0.02471(11) 0.88040(12) 0.0300(5) Uani 1 1 d .
C36 C 0.93043(16) 0.07084(12) 0.92018(12) 0.0288(5) Uani 1 1 d .
C37 C 0.98373(16) 0.13140(11) 0.92972(11) 0.0269(5) Uani 1 1 d .
C38 C 1.14915(18) 0.16833(14) 0.90936(14) 0.0410(6) Uani 1 1 d .
H38A H 1.1890 0.1605 0.9580 0.061 Uiso 1 1 calc R
H38B H 1.1276 0.2151 0.9055 0.061 Uiso 1 1 calc R
H38C H 1.1858 0.1593 0.8721 0.061 Uiso 1 1 calc R
C39 C 1.13389(19) 0.02408(15) 0.83525(14) 0.0443(7) Uani 1 1 d .
H39A H 1.1568 0.0560 0.8032 0.066 Uiso 1 1 calc R
H39B H 1.1077 -0.0156 0.8070 0.066 Uiso 1 1 calc R
H39C H 1.1866 0.0105 0.8749 0.066 Uiso 1 1 calc R
C40 C 0.9458(2) -0.04676(13) 0.86553(16) 0.0502(8) Uani 1 1 d .
H40A H 0.9596 -0.0723 0.9113 0.075 Uiso 1 1 calc R
H40B H 0.9807 -0.0663 0.8312 0.075 Uiso 1 1 calc R
H40C H 0.8776 -0.0486 0.8444 0.075 Uiso 1 1 calc R
C41 C 0.85078(18) 0.05446(16) 0.95701(14) 0.0488(8) Uani 1 1 d .
H41A H 0.8135 0.0172 0.9313 0.073 Uiso 1 1 calc R
H41B H 0.8101 0.0940 0.9560 0.073 Uiso 1 1 calc R
H41C H 0.8767 0.0415 1.0078 0.073 Uiso 1 1 calc R
C42 C 0.9673(2) 0.19035(13) 0.97570(13) 0.0425(6) Uani 1 1 d .
H42A H 0.8991 0.1965 0.9717 0.064 Uiso 1 1 calc R
H42B H 0.9941 0.2310 0.9585 0.064 Uiso 1 1 calc R
H42C H 0.9981 0.1820 1.0268 0.064 Uiso 1 1 calc R
C43 C 0.81230(16) 0.02068(12) 0.57262(13) 0.0331(5) Uani 1 1 d .
C44 C 0.84460(16) 0.07387(12) 0.53301(12) 0.0293(5) Uani 1 1 d .
C45 C 0.94627(15) 0.07476(11) 0.55455(11) 0.0237(5) Uani 1 1 d .
C46 C 0.97408(15) 0.02521(11) 0.60895(12) 0.0250(5) Uani 1 1 d .
C47 C 0.89148(18) -0.00875(11) 0.62041(13) 0.0308(5) Uani 1 1 d .
C48 C 0.7136(2) -0.00705(17) 0.55840(17) 0.0579(9) Uani 1 1 d .
H48A H 0.6681 0.0291 0.5415 0.087 Uiso 1 1 calc R
H48B H 0.7013 -0.0263 0.6036 0.087 Uiso 1 1 calc R
H48C H 0.7068 -0.0420 0.5208 0.087 Uiso 1 1 calc R
C49 C 0.7846(2) 0.11315(15) 0.47226(14) 0.0485(7) Uani 1 1 d .
H49A H 0.7733 0.0865 0.4273 0.073 Uiso 1 1 calc R
H49B H 0.8173 0.1549 0.4648 0.073 Uiso 1 1 calc R
H49C H 0.7239 0.1239 0.4848 0.073 Uiso 1 1 calc R
C50 C 1.01235(19) 0.11142(12) 0.51679(14) 0.0371(6) Uani 1 1 d .
H50A H 1.0637 0.1316 0.5533 0.056 Uiso 1 1 calc R
H50B H 0.9776 0.1468 0.4858 0.056 Uiso 1 1 calc R
H50C H 1.0391 0.0799 0.4865 0.056 Uiso 1 1 calc R
C51 C 1.07494(18) 0.00599(13) 0.64006(15) 0.0415(6) Uani 1 1 d .
H51A H 1.1038 -0.0112 0.6009 0.062 Uiso 1 1 calc R
H51B H 1.0768 -0.0289 0.6772 0.062 Uiso 1 1 calc R
H51C H 1.1101 0.0455 0.6624 0.062 Uiso 1 1 calc R
C52 C 0.8903(2) -0.06993(13) 0.66687(16) 0.0546(8) Uani 1 1 d .
H52A H 0.8353 -0.0680 0.6896 0.082 Uiso 1 1 calc R
H52B H 0.9485 -0.0715 0.7050 0.082 Uiso 1 1 calc R
H52C H 0.8862 -0.1103 0.6364 0.082 Uiso 1 1 calc R
H10 H 0.7700(16) 0.1332(11) 0.6483(12) 0.027(6) Uiso 1 1 d .
H7 H 0.8961(16) 0.1801(12) 0.6374(12) 0.032(6) Uiso 1 1 d .
H6 H 0.9702(17) 0.1143(11) 0.7315(13) 0.030(6) Uiso 1 1 d .
H5 H 0.9410(19) 0.1965(14) 0.8041(14) 0.051(8) Uiso 1 1 d .
H2 H 1.1719(13) 0.2527(14) 0.7576(13) 0.070(10) Uiso 1 1 d D
H4 H 1.1125(14) 0.1724(13) 0.6477(13) 0.067(9) Uiso 1 1 d D
H8 H 0.816(2) 0.1435(15) 0.8098(16) 0.061(9) Uiso 1 1 d .
H9 H 0.8529(19) 0.0722(14) 0.7368(15) 0.057(8) Uiso 1 1 d .
H1 H 1.1516(15) 0.1627(12) 0.7461(15) 0.074(10) Uiso 1 1 d D
H3 H 1.1300(14) 0.2593(12) 0.6517(12) 0.050(8) Uiso 1 1 d D

loop_
_atom_site_aniso_label
_atom_site_aniso_U_11
_atom_site_aniso_U_22
_atom_site_aniso_U_33
_atom_site_aniso_U_23
_atom_site_aniso_U_13
_atom_site_aniso_U_12
Y1 0.01720(10) 0.01724(10) 0.02222(10) -0.00118(7) 0.00556(8) 0.00017(7)
Ru1 0.01619(8) 0.02147(9) 0.02259(9) 0.00081(6) 0.00611(6) -0.00050(6)
Ru2 0.01771(8) 0.02049(9) 0.01726(8) 0.00230(6) 0.00416(6) 0.00281(6)
Ru3 0.01659(8) 0.01973(9) 0.01844(8) -0.00304(6) 0.00496(6) -0.00036(6)
Ru4 0.01518(8) 0.02064(9) 0.02204(9) 0.00180(6) 0.00615(6) 0.00115(6)
Si1 0.0527(5) 0.0260(3) 0.0309(4) 0.0077(3) 0.0158(3) 0.0067(3)
C1 0.0279(12) 0.0177(10) 0.0286(11) 0.0019(8) 0.0072(9) 0.0018(9)
C2 0.0225(11) 0.0197(11) 0.0312(12) -0.0008(9) 0.0042(9) 0.0043(8)
C3 0.0275(12) 0.0172(10) 0.0302(12) -0.0010(8) 0.0092(9) 0.0067(8)
C4 0.0316(12) 0.0178(11) 0.0282(12) -0.0040(8) 0.0015(9) 0.0052(9)
C5 0.0247(12) 0.0145(10) 0.0383(13) -0.0019(9) 0.0061(9) 0.0003(8)
C6 0.0249(12) 0.0356(14) 0.0392(14) -0.0004(11) 0.0007(10) 0.0040(10)
C7 0.0345(14) 0.0335(14) 0.0397(14) 0.0013(10) 0.0171(11) 0.0105(10)
C8 0.0495(16) 0.0297(13) 0.0334(13) -0.0053(10) -0.0051(11) 0.0051(11)
C9 0.0305(14) 0.0271(13) 0.0618(18) -0.0039(12) 0.0087(12) -0.0078(10)
C10 0.078(3) 0.155(4) 0.072(3) 0.058(3) 0.031(2) -0.019(3)
C11 0.094(3) 0.0430(17) 0.0273(14) -0.0015(12) -0.0007(15) 0.0270(16)
C12 0.157(4) 0.0345(17) 0.0360(16) -0.0002(12) 0.031(2) 0.0245(19)
C13 0.0192(11) 0.0334(13) 0.0379(13) 0.0038(10) 0.0121(10) -0.0019(9)
C14 0.0199(11) 0.0383(13) 0.0311(12) 0.0018(10) 0.0111(9) 0.0013(9)
C15 0.0181(11) 0.0327(12) 0.0341(12) 0.0008(10) 0.0092(9) 0.0041(9)
C16 0.0150(10) 0.0352(13) 0.0333(12) 0.0035(10) 0.0076(9) 0.0018(9)
C17 0.0165(11) 0.0348(13) 0.0338(12) -0.0022(10) 0.0070(9) -0.0038(9)
C18 0.0340(14) 0.0384(15) 0.0603(18) 0.0115(13) 0.0210(13) -0.0045(11)
C19 0.0347(14) 0.0595(18) 0.0322(14) 0.0013(12) 0.0148(11) -0.0004(12)
C20 0.0321(14) 0.0354(14) 0.0542(17) -0.0081(12) 0.0150(12) 0.0055(11)
C21 0.0261(13) 0.0516(17) 0.0396(14) 0.0123(12) 0.0047(11) 0.0035(11)
C22 0.0283(14) 0.0531(17) 0.0459(16) -0.0138(13) 0.0044(12) -0.0070(12)
C23 0.0181(11) 0.0349(13) 0.0315(12) -0.0001(10) 0.0113(9) 0.0023(9)
C24 0.0166(11) 0.0298(12) 0.0366(13) 0.0031(9) 0.0112(9) 0.0023(9)
C25 0.0154(11) 0.0345(13) 0.0300(12) 0.0028(9) 0.0056(9) 0.0013(9)
C26 0.0176(11) 0.0273(12) 0.0382(13) 0.0009(9) 0.0095(9) -0.0002(9)
C27 0.0169(11) 0.0337(13) 0.0349(13) 0.0076(10) 0.0095(9) 0.0018(9)
C28 0.0336(14) 0.0508(16) 0.0369(14) -0.0084(12) 0.0161(11) 0.0001(11)
C29 0.0203(12) 0.0302(13) 0.0560(16) 0.0072(11) 0.0124(11) 0.0082(9)
C30 0.0282(13) 0.0500(16) 0.0331(13) 0.0044(11) 0.0004(10) 0.0030(11)
C31 0.0317(14) 0.0318(14) 0.0592(17) -0.0054(12) 0.0154(12) -0.0078(11)
C32 0.0334(14) 0.0483(16) 0.0449(15) 0.0183(12) 0.0142(12) -0.0010(11)
C33 0.0262(12) 0.0300(12) 0.0198(11) 0.0048(9) -0.0009(9) 0.0011(9)
C34 0.0264(12) 0.0309(12) 0.0228(11) 0.0066(9) 0.0013(9) 0.0089(9)
C35 0.0329(13) 0.0267(12) 0.0258(12) 0.0101(9) -0.0038(10) 0.0028(9)
C36 0.0252(12) 0.0380(13) 0.0215(11) 0.0121(9) 0.0014(9) 0.0025(10)
C37 0.0305(12) 0.0311(12) 0.0180(10) 0.0045(9) 0.0030(9) 0.0047(9)
C38 0.0315(14) 0.0538(17) 0.0323(14) 0.0078(12) -0.0051(11) -0.0121(12)
C39 0.0439(16) 0.0521(17) 0.0367(14) 0.0077(12) 0.0084(12) 0.0254(13)
C40 0.065(2) 0.0287(14) 0.0485(17) 0.0121(12) -0.0075(14) -0.0048(13)
C41 0.0332(15) 0.077(2) 0.0360(15) 0.0261(14) 0.0072(12) -0.0029(14)
C42 0.0605(18) 0.0432(16) 0.0236(12) -0.0022(11) 0.0086(12) 0.0100(13)
C43 0.0269(12) 0.0380(14) 0.0378(13) -0.0201(11) 0.0143(10) -0.0095(10)
C44 0.0286(12) 0.0350(13) 0.0232(11) -0.0111(9) 0.0032(9) 0.0039(10)
C45 0.0286(12) 0.0235(11) 0.0216(11) -0.0094(8) 0.0110(9) -0.0019(9)
C46 0.0276(12) 0.0229(11) 0.0253(11) -0.0087(8) 0.0075(9) 0.0020(9)
C47 0.0439(14) 0.0203(11) 0.0326(12) -0.0087(9) 0.0176(11) -0.0054(10)
C48 0.0395(16) 0.072(2) 0.067(2) -0.0439(17) 0.0228(15) -0.0255(15)
C49 0.0537(18) 0.0601(19) 0.0266(13) -0.0085(12) -0.0025(12) 0.0196(14)
C50 0.0492(16) 0.0346(14) 0.0352(14) -0.0109(10) 0.0262(12) -0.0099(11)
C51 0.0359(14) 0.0414(15) 0.0446(15) -0.0149(12) 0.0033(12) 0.0149(11)
C52 0.091(2) 0.0271(14) 0.0552(18) 0.0007(12) 0.0364(17) -0.0078(14)

loop_
_atom_type_symbol
_atom_type_description
_atom_type_scat_dispersion_real
_atom_type_scat_dispersion_imag
_atom_type_scat_source
C C 0.0033 0.0016 'International Tables Vol C Tables 4.2.6.8 and 6.1.1.4'
H H 0.0000 0.0000 'International Tables Vol C Tables 4.2.6.8 and 6.1.1.4'
Si Si 0.0817 0.0704 'International Tables Vol C Tables 4.2.6.8 and 6.1.1.4'
Y Y -2.7962 3.5667 'International Tables Vol C Tables 4.2.6.8 and 6.1.1.4'
Ru Ru -1.2594 0.8363 'International Tables Vol C Tables 4.2.6.8 and 6.1.1.4'

loop_
_geom_angle_atom_site_label_1
_geom_angle_atom_site_label_2
_geom_angle_atom_site_label_3
_geom_angle
C2 Y1 C1 31.49(7)
C2 Y1 C3 30.73(7)
C1 Y1 C3 51.53(7)
C2 Y1 C4 50.72(7)
C1 Y1 C4 51.19(7)
C3 Y1 C4 30.66(7)
C2 Y1 C5 50.67(7)
C1 Y1 C5 30.92(7)
C3 Y1 C5 50.36(7)
C4 Y1 C5 30.24(7)
C2 Y1 Ru1 134.43(5)
C1 Y1 Ru1 102.95(5)
C3 Y1 Ru1 138.86(5)
C4 Y1 Ru1 108.89(5)
C5 Y1 Ru1 90.53(5)
C2 Y1 Ru2 111.49(5)
C1 Y1 Ru2 142.35(5)
C3 Y1 Ru2 92.80(5)
C4 Y1 Ru2 105.60(5)
C5 Y1 Ru2 135.80(5)
Ru1 Y1 Ru2 113.504(8)
C2 Y1 Ru3 102.14(5)
C1 Y1 Ru3 120.76(5)
C3 Y1 Ru3 113.00(5)
C4 Y1 Ru3 143.15(5)
C5 Y1 Ru3 151.05(5)
Ru1 Y1 Ru3 107.913(8)
Ru2 Y1 Ru3 56.822(7)
C14 Ru1 C15 37.29(8)
C14 Ru1 C13 37.37(9)
C15 Ru1 C13 61.95(8)
C14 Ru1 C16 62.19(8)
C15 Ru1 C16 37.14(8)
C13 Ru1 C16 61.62(8)
C14 Ru1 C17 62.12(8)
C15 Ru1 C17 61.77(8)
C13 Ru1 C17 36.87(8)
C16 Ru1 C17 36.74(8)
C14 Ru1 Y1 147.31(6)
C15 Ru1 Y1 151.99(6)
C13 Ru1 Y1 142.92(6)
C16 Ru1 Y1 149.32(6)
C17 Ru1 Y1 143.88(6)
C37 Ru2 C33 38.22(8)
C37 Ru2 C36 37.58(8)
C33 Ru2 C36 62.54(8)
C37 Ru2 C34 62.74(8)
C33 Ru2 C34 37.18(8)
C36 Ru2 C34 61.55(8)
C37 Ru2 C35 62.48(8)
C33 Ru2 C35 62.07(8)
C36 Ru2 C35 36.72(8)
C34 Ru2 C35 36.69(8)
C37 Ru2 Ru4 126.84(6)
C33 Ru2 Ru4 164.80(6)
C36 Ru2 Ru4 107.29(6)
C34 Ru2 Ru4 150.25(6)
C35 Ru2 Ru4 117.45(6)
C37 Ru2 Ru3 174.81(6)
C33 Ru2 Ru3 136.60(6)
C36 Ru2 Ru3 144.15(6)
C34 Ru2 Ru3 112.97(6)
C35 Ru2 Ru3 116.18(6)
Ru4 Ru2 Ru3 58.348(6)
C37 Ru2 Y1 115.44(6)
C33 Ru2 Y1 93.88(6)
C36 Ru2 Y1 152.89(6)
C34 Ru2 Y1 108.41(6)
C35 Ru2 Y1 144.33(6)
Ru4 Ru2 Y1 92.696(7)
Ru3 Ru2 Y1 62.357(6)
C44 Ru3 C43 37.99(9)
C44 Ru3 C45 38.05(8)
C43 Ru3 C45 62.40(8)
C44 Ru3 C47 63.10(9)
C43 Ru3 C47 37.05(9)
C45 Ru3 C47 61.97(8)
C44 Ru3 C46 62.76(8)
C43 Ru3 C46 61.75(8)
C45 Ru3 C46 36.72(8)
C47 Ru3 C46 36.94(8)
C44 Ru3 Ru4 122.91(6)
C43 Ru3 Ru4 102.77(6)
C45 Ru3 Ru4 160.95(6)
C47 Ru3 Ru4 114.33(6)
C46 Ru3 Ru4 148.91(6)
C44 Ru3 Ru2 172.84(6)
C43 Ru3 Ru2 135.90(7)
C45 Ru3 Ru2 140.27(6)
C47 Ru3 Ru2 109.75(6)
C46 Ru3 Ru2 112.03(6)
Ru4 Ru3 Ru2 58.618(6)
C44 Ru3 Y1 124.78(7)
C43 Ru3 Y1 162.21(6)
C45 Ru3 Y1 100.98(5)
C47 Ru3 Y1 142.81(6)
C46 Ru3 Y1 109.46(6)
Ru4 Ru3 Y1 91.907(7)
Ru2 Ru3 Y1 60.821(6)
C27 Ru4 C26 38.86(9)
C27 Ru4 C23 38.33(9)
C26 Ru4 C23 64.54(8)
C27 Ru4 C24 64.09(8)
C26 Ru4 C24 63.94(8)
C23 Ru4 C24 38.43(8)
C27 Ru4 C25 64.25(8)
C26 Ru4 C25 38.04(8)
C23 Ru4 C25 64.26(8)
C24 Ru4 C25 38.13(8)
C27 Ru4 Ru3 147.93(6)
C26 Ru4 Ru3 120.09(6)
C23 Ru4 Ru3 173.73(6)
C24 Ru4 Ru3 138.06(6)
C25 Ru4 Ru3 116.26(6)
C27 Ru4 Ru2 116.93(6)
C26 Ru4 Ru2 143.15(6)
C23 Ru4 Ru2 116.31(6)
C24 Ru4 Ru2 141.65(6)
C25 Ru4 Ru2 178.75(6)
Ru3 Ru4 Ru2 63.035(7)
C10 Si1 C11 107.56(18)
C10 Si1 C1 113.81(15)
C11 Si1 C1 111.61(12)
C10 Si1 C12 105.2(2)
C11 Si1 C12 107.85(15)
C1 Si1 C12 110.45(12)
C5 C1 C2 105.94(19)
C5 C1 Si1 130.59(17)
C2 C1 Si1 123.24(16)
C5 C1 Y1 76.57(12)
C2 C1 Y1 73.60(12)
Si1 C1 Y1 119.25(10)
C3 C2 C1 109.15(19)
C3 C2 C6 124.2(2)
C1 C2 C6 126.5(2)
C3 C2 Y1 76.22(12)
C1 C2 Y1 74.92(12)
C6 C2 Y1 118.54(14)
C2 C3 C4 107.67(19)
C2 C3 C7 126.1(2)
C4 C3 C7 125.8(2)
C2 C3 Y1 73.06(12)
C4 C3 Y1 75.28(12)
C7 C3 Y1 123.15(14)
C5 C4 C3 108.20(19)
C5 C4 C8 125.8(2)
C3 C4 C8 125.8(2)
C5 C4 Y1 75.43(12)
C3 C4 Y1 74.06(12)
C8 C4 Y1 119.86(14)
C4 C5 C1 108.98(19)
C4 C5 C9 123.3(2)
C1 C5 C9 127.5(2)
C4 C5 Y1 74.34(12)
C1 C5 Y1 72.51(12)
C9 C5 Y1 123.70(15)
C17 C13 C14 107.9(2)
C17 C13 C18 125.6(2)
C14 C13 C18 126.0(2)
C17 C13 Ru1 71.88(12)
C14 C13 Ru1 70.21(12)
C18 C13 Ru1 129.41(16)
C15 C14 C13 107.7(2)
C15 C14 C19 126.1(2)
C13 C14 C19 125.9(2)
C15 C14 Ru1 71.80(12)
C13 C14 Ru1 72.43(12)
C19 C14 Ru1 126.07(16)
C14 C15 C16 108.2(2)
C14 C15 C20 125.6(2)
C16 C15 C20 125.6(2)
C14 C15 Ru1 70.91(12)
C16 C15 Ru1 72.33(12)
C20 C15 Ru1 128.91(16)
C17 C16 C15 107.8(2)
C17 C16 C21 126.1(2)
C15 C16 C21 125.9(2)
C17 C16 Ru1 71.71(12)
C15 C16 Ru1 70.53(12)
C21 C16 Ru1 127.82(16)
C16 C17 C13 108.3(2)
C16 C17 C22 126.2(2)
C13 C17 C22 125.5(2)
C16 C17 Ru1 71.55(12)
C13 C17 Ru1 71.25(12)
C22 C17 Ru1 125.47(16)
C27 C23 C24 107.3(2)
C27 C23 C28 126.6(2)
C24 C23 C28 125.8(2)
C27 C23 Ru4 70.08(12)
C24 C23 Ru4 70.92(12)
C28 C23 Ru4 128.48(16)
C25 C24 C23 108.6(2)
C25 C24 C29 124.4(2)
C23 C24 C29 125.9(2)
C25 C24 Ru4 71.40(12)
C23 C24 Ru4 70.65(12)
C29 C24 Ru4 133.54(15)
C26 C25 C24 107.8(2)
C26 C25 C30 127.3(2)
C24 C25 C30 124.6(2)
C26 C25 Ru4 69.97(12)
C24 C25 Ru4 70.47(12)
C30 C25 Ru4 129.98(16)
C25 C26 C27 108.0(2)
C25 C26 C31 128.3(2)
C27 C26 C31 122.4(2)
C25 C26 Ru4 71.99(12)
C27 C26 Ru4 70.22(12)
C31 C26 Ru4 133.12(16)
C23 C27 C26 108.29(19)
C23 C27 C32 128.1(2)
C26 C27 C32 122.6(2)
C23 C27 Ru4 71.59(12)
C26 C27 Ru4 70.92(12)
C32 C27 Ru4 131.78(16)
C34 C33 C37 107.7(2)
C34 C33 C38 126.4(2)
C37 C33 C38 124.8(2)
C34 C33 Ru2 73.42(12)
C37 C33 Ru2 69.55(12)
C38 C33 Ru2 131.80(16)
C33 C34 C35 108.4(2)
C33 C34 C39 124.9(2)
C35 C34 C39 126.2(2)
C33 C34 Ru2 69.40(12)
C35 C34 Ru2 72.55(12)
C39 C34 Ru2 130.28(16)
C36 C35 C34 107.5(2)
C36 C35 C40 124.6(2)
C34 C35 C40 127.4(2)
C36 C35 Ru2 70.04(12)
C34 C35 Ru2 70.76(12)
C40 C35 Ru2 130.65(16)
C37 C36 C35 108.5(2)
C37 C36 C41 125.1(2)
C35 C36 C41 125.6(2)
C37 C36 Ru2 68.55(12)
C35 C36 Ru2 73.24(12)
C41 C36 Ru2 131.97(16)
C36 C37 C33 107.8(2)
C36 C37 C42 125.9(2)
C33 C37 C42 125.6(2)
C36 C37 Ru2 73.86(12)
C33 C37 Ru2 72.23(12)
C42 C37 Ru2 127.10(16)
C47 C43 C44 109.0(2)
C47 C43 C48 124.6(3)
C44 C43 C48 125.8(3)
C47 C43 Ru3 73.06(13)
C44 C43 Ru3 69.55(12)
C48 C43 Ru3 130.58(17)
C43 C44 C45 107.0(2)
C43 C44 C49 125.7(2)
C45 C44 C49 126.7(2)
C43 C44 Ru3 72.46(13)
C45 C44 Ru3 73.23(12)
C49 C44 Ru3 126.97(16)
C46 C45 C44 107.98(19)
C46 C45 C50 124.8(2)
C44 C45 C50 126.3(2)
C46 C45 Ru3 72.43(12)
C44 C45 Ru3 68.72(12)
C50 C45 Ru3 133.27(15)
C45 C46 C47 108.8(2)
C45 C46 C51 124.1(2)
C47 C46 C51 126.5(2)
C45 C46 Ru3 70.86(12)
C47 C46 Ru3 71.51(12)
C51 C46 Ru3 130.46(15)
C43 C47 C46 107.2(2)
C43 C47 C52 126.4(2)
C46 C47 C52 125.9(2)
C43 C47 Ru3 69.90(13)
C46 C47 Ru3 71.56(12)
C52 C47 Ru3 129.81(17)

loop_
_geom_bond_atom_site_label_1
_geom_bond_atom_site_label_2
_geom_bond_distance
Y1 C2 2.635(2)
Y1 C1 2.652(2)
Y1 C3 2.675(2)
Y1 C4 2.691(2)
Y1 C5 2.704(2)
Y1 Ru1 2.9218(3)
Y1 Ru2 3.1704(3)
Y1 Ru3 3.2167(3)
Ru1 C14 2.222(2)
Ru1 C15 2.233(2)
Ru1 C13 2.251(2)
Ru1 C16 2.257(2)
Ru1 C17 2.259(2)
Ru2 C37 2.168(2)
Ru2 C33 2.204(2)
Ru2 C36 2.238(2)
Ru2 C34 2.256(2)
Ru2 C35 2.280(2)
Ru2 Ru4 2.9110(3)
Ru2 Ru3 3.0392(3)
Ru3 C44 2.174(2)
Ru3 C43 2.212(2)
Ru3 C45 2.234(2)
Ru3 C47 2.253(2)
Ru3 C46 2.254(2)
Ru3 Ru4 2.9026(3)
Ru4 C27 2.157(2)
Ru4 C26 2.166(2)
Ru4 C23 2.177(2)
Ru4 C24 2.181(2)
Ru4 C25 2.193(2)
Si1 C10 1.849(4)
Si1 C11 1.864(3)
Si1 C1 1.864(2)
Si1 C12 1.869(3)
C1 C5 1.429(3)
C1 C2 1.434(3)
C2 C3 1.407(3)
C2 C6 1.508(3)
C3 C4 1.418(3)
C3 C7 1.498(3)
C4 C5 1.407(3)
C4 C8 1.508(3)
C5 C9 1.511(3)
C13 C17 1.426(3)
C13 C14 1.433(3)
C13 C18 1.500(3)
C14 C15 1.424(3)
C14 C19 1.507(3)
C15 C16 1.430(3)
C15 C20 1.501(3)
C16 C17 1.423(3)
C16 C21 1.500(3)
C17 C22 1.503(3)
C23 C27 1.423(3)
C23 C24 1.434(3)
C23 C28 1.500(3)
C24 C25 1.429(3)
C24 C29 1.500(3)
C25 C26 1.421(3)
C25 C30 1.510(3)
C26 C27 1.438(3)
C26 C31 1.495(3)
C27 C32 1.499(3)
C33 C34 1.423(3)
C33 C37 1.432(3)
C33 C38 1.509(3)
C34 C35 1.428(3)
C34 C39 1.497(3)
C35 C36 1.424(3)
C35 C40 1.494(3)
C36 C37 1.421(3)
C36 C41 1.500(3)
C37 C42 1.505(3)
C43 C47 1.419(4)
C43 C44 1.428(3)
C43 C48 1.499(3)
C44 C45 1.438(3)
C44 C49 1.495(3)
C45 C46 1.413(3)
C45 C50 1.495(3)
C46 C47 1.428(3)
C46 C51 1.498(3)
C47 C52 1.499(3)

loop_
_geom_torsion_atom_site_label_1
_geom_torsion_atom_site_label_2
_geom_torsion_atom_site_label_3
_geom_torsion_atom_site_label_4
_geom_torsion
Y1 Ru2 Ru3 Ru4 -112.659(7)
